data_4323520
loop_
_publ_author_name
'Donald J. Darensbourg'
'Jennifer D. Draper'
'Joseph H. Reibenspies'

_publ_section_title
;
 Amino Acid Complexes of Metal Carbonyls: Mechanistic Aspects of the
 CO-Labilizing Ability of Glycinate Ligands in Zero-Valent Chromium and
 Tungsten Derivatives
;
_journal_name_full 'Inorganic Chemistry'
_journal_page_first 3648
_journal_page_last 3656
_journal_paper_doi 10.1021/ic961344m
_journal_volume 36
_journal_year 1997
_chemical_formula_sum 'C15 H26 Cr N2 O6'
_chemical_formula_weight 382.38
_chemical_name_systematic
; 
 ? 
;
_space_group_IT_number 14
_symmetry_cell_setting monoclinic
_symmetry_space_group_name_Hall '-P 2ybc'
_symmetry_space_group_name_H-M 'P 1 21/c 1'
_atom_sites_solution_hydrogens geom
_atom_sites_solution_primary direct
_atom_sites_solution_secondary difmap
_audit_creation_method SHELXL
_cell_angle_alpha 90.00
_cell_angle_beta 112.72(2)
_cell_angle_gamma 90.00
_cell_formula_units_Z 4
_cell_length_a 13.713(3)
_cell_length_b 10.276(2)
_cell_length_c 14.747(4)
_cell_measurement_temperature 293(2)
_cell_volume 1916.8(8)
_computing_structure_refinement 'SHELXL-93 (Sheldrick, 1993)'
_computing_structure_solution 'SHELXS-86 (Sheldrick, 1990)'
_diffrn_ambient_temperature 293(2)
_diffrn_radiation_monochromator graphite
_diffrn_radiation_source 'fine-focus sealed tube'
_diffrn_radiation_type MoK\a
_diffrn_radiation_wavelength 0.71073
_diffrn_reflns_av_R_equivalents 0.0230
_diffrn_reflns_av_sigmaI/netI 0.0746
_diffrn_reflns_limit_h_max 15
_diffrn_reflns_limit_h_min -16
_diffrn_reflns_limit_k_max 12
_diffrn_reflns_limit_k_min 0
_diffrn_reflns_limit_l_max 17
_diffrn_reflns_limit_l_min 0
_diffrn_reflns_number 3536
_diffrn_reflns_theta_max 25.03
_diffrn_reflns_theta_min 2.55
_exptl_absorpt_coefficient_mu 0.627
_exptl_crystal_density_diffrn 1.325
_exptl_crystal_F_000 808
_refine_diff_density_max 0.574
_refine_diff_density_min -0.401
_refine_diff_density_rms 0.048
_refine_ls_extinction_method none
_refine_ls_goodness_of_fit_all 1.001
_refine_ls_goodness_of_fit_obs 1.243
_refine_ls_matrix_type full
_refine_ls_number_parameters 217
_refine_ls_number_reflns 3391
_refine_ls_number_restraints 23
_refine_ls_restrained_S_all 0.998
_refine_ls_restrained_S_obs 1.236
_refine_ls_R_factor_all 0.0824
_refine_ls_R_factor_obs 0.0390
_refine_ls_shift/esd_max -0.001
_refine_ls_shift/esd_mean 0.000
_refine_ls_structure_factor_coef Fsqd
_refine_ls_weighting_details 'w=1/[\s^2^(Fo^2^)+(0.0240P)^2^+0.0000P] where P=(Fo^2^+2Fc^2^)/3'
_refine_ls_weighting_scheme calc
_refine_ls_wR_factor_all 0.0770
_refine_ls_wR_factor_obs 0.0715
_reflns_number_observed 1991
_reflns_number_total 3391
_reflns_observed_criterion >2sigma(I)
_cod_data_source_file ic961344m_2.cif
_cod_data_source_block compound2
_cod_depositor_comments
;
The following automatic conversions were performed:

'_refine_ls_weighting_scheme' value 'calc
w=1/[\s^2^(Fo^2^)+(0.0240P)^2^+0.0000P] where P=(Fo^2^+2Fc^2^)/3' was
changed to 'calc'. New tag '_refine_ls_weighting_details' was
created. The value of the new tag was set to
'w=1/[\s^2^(Fo^2^)+(0.0240P)^2^+0.0000P] where P=(Fo^2^+2Fc^2^)/3'.

Automatic conversion script
Id: cif_fix_values 3143 2015-03-26 13:38:13Z robertas 
;
_cod_database_code 4323520

loop_
_symmetry_equiv_pos_as_xyz
'x, y, z'
'-x, y+1/2, -z+1/2'
'-x, -y, -z'
'x, -y-1/2, z-1/2'

loop_
_atom_site_aniso_label
_atom_site_aniso_U_11
_atom_site_aniso_U_22
_atom_site_aniso_U_33
_atom_site_aniso_U_23
_atom_site_aniso_U_13
_atom_site_aniso_U_12
Cr1 0.0336(3) 0.0307(3) 0.0418(3) -0.0032(3) 0.0136(2) -0.0027(3)
O2 0.0433(13) 0.103(2) 0.061(2) 0.020(2) 0.0031(12) 0.0055(15)
O3 0.0509(13) 0.067(2) 0.0595(14) 0.0000(13) 0.0298(12) -0.0075(13)
O1 0.086(2) 0.078(2) 0.0441(15) 0.0164(14) 0.0233(14) 0.0346(15)
O4 0.100(2) 0.0412(15) 0.066(2) -0.0179(13) 0.0430(15) -0.0246(14)
O5 0.0362(11) 0.0328(12) 0.071(2) -0.0162(11) 0.0269(11) -0.0075(10)
O6 0.066(2) 0.047(2) 0.129(2) -0.036(2) 0.056(2) -0.0297(13)
N1 0.0439(14) 0.0288(14) 0.0444(15) 0.0008(12) 0.0202(12) 0.0050(12)
N2 0.0400(14) 0.0324(15) 0.048(2) 0.0058(12) 0.0236(13) 0.0061(11)
C2 0.043(2) 0.047(2) 0.050(2) 0.001(2) 0.021(2) -0.007(2)
C3 0.033(2) 0.028(2) 0.036(2) -0.003(2) 0.0008(14) -0.0074(15)
C1 0.051(2) 0.045(2) 0.035(2) -0.003(2) 0.018(2) 0.008(2)
C4 0.051(2) 0.042(2) 0.034(2) 0.000(2) 0.020(2) -0.005(2)
C5 0.042(2) 0.036(2) 0.062(2) -0.010(2) 0.024(2) -0.009(2)
C6 0.043(2) 0.046(2) 0.079(2) -0.013(2) 0.033(2) -0.010(2)
C7 0.072(2) 0.078(3) 0.057(2) 0.030(2) 0.033(2) 0.025(2)
C8 0.075(2) 0.035(2) 0.077(2) -0.002(2) 0.052(2) -0.001(2)
C9 0.162(4) 0.037(2) 0.142(4) -0.011(3) 0.109(4) -0.012(3)
C10 0.046(2) 0.064(2) 0.081(3) 0.003(2) 0.037(2) 0.001(2)
C11 0.048(2) 0.147(4) 0.099(3) -0.006(3) 0.004(2) -0.007(3)
C12 0.057(2) 0.029(2) 0.051(2) 0.006(2) 0.021(2) 0.006(2)
C13 0.065(2) 0.048(2) 0.107(3) 0.003(2) 0.035(2) -0.014(2)
C14 0.061(2) 0.056(2) 0.062(2) 0.026(2) 0.021(2) 0.017(2)
C15 0.136(4) 0.099(3) 0.042(2) 0.007(2) 0.023(2) 0.027(3)

loop_
_atom_site_label
_atom_site_type_symbol
_atom_site_fract_x
_atom_site_fract_y
_atom_site_fract_z
_atom_site_U_iso_or_equiv
_atom_site_thermal_displace_type
_atom_site_occupancy
_atom_site_calc_flag
_atom_site_refinement_flags
_atom_site_disorder_group
Cr1 Cr 0.77505(4) 0.20466(4) 0.72738(3) 0.03567(15) Uani 1 d . .
O2 O 0.5780(2) 0.2958(2) 0.5575(2) 0.0740(7) Uani 1 d . .
O3 O 0.6297(2) 0.1863(2) 0.83459(15) 0.0567(6) Uani 1 d . .
O1 O 0.9212(2) 0.0419(2) 0.8972(2) 0.0702(7) Uani 1 d . .
O4 O 0.7036(2) -0.0589(2) 0.6464(2) 0.0657(7) Uani 1 d . .
O5 O 0.83289(14) 0.3902(2) 0.77847(14) 0.0449(5) Uani 1 d . .
O6 O 0.9627(2) 0.5303(2) 0.8014(2) 0.0751(8) Uani 1 d . .
N1 N 0.8897(2) 0.2345(2) 0.6634(2) 0.0381(6) Uani 1 d U .
H1A H 0.9232(2) 0.1573(2) 0.6662(2) 0.046 Uiso 1 calc R .
N2 N 0.7001(2) 0.6710(2) 0.8783(2) 0.0382(6) Uani 1 d U .
C2 C 0.6576(2) 0.2697(3) 0.6205(2) 0.0457(8) Uani 1 d . .
C3 C 0.6870(2) 0.1958(3) 0.7939(2) 0.0358(7) Uani 1 d . .
C1 C 0.8740(2) 0.1124(3) 0.8347(2) 0.0434(8) Uani 1 d . .
C4 C 0.7319(2) 0.0450(3) 0.6766(2) 0.0413(8) Uani 1 d . .
C5 C 0.9180(2) 0.4254(3) 0.7718(2) 0.0456(8) Uani 1 d U .
C6 C 0.9687(2) 0.3266(3) 0.7280(2) 0.0535(9) Uani 1 d U .
H6A H 1.0031(2) 0.3712(3) 0.6905(2) 0.064 Uiso 1 calc R .
H6B H 1.0224(2) 0.2788(3) 0.7805(2) 0.064 Uiso 1 calc R .
C7 C 0.8476(2) 0.2773(3) 0.5603(2) 0.0668(10) Uani 1 d U .
H7A H 0.7967(2) 0.2152(3) 0.5207(2) 0.100 Uiso 1 calc R .
H7B H 0.9043(2) 0.2841(3) 0.5377(2) 0.100 Uiso 1 calc R .
H7C H 0.8143(2) 0.3607(3) 0.5552(2) 0.100 Uiso 1 calc R .
C8 C 0.6745(2) 0.7548(3) 0.9505(2) 0.0557(9) Uani 1 d U .
H8A H 0.5999(2) 0.7454(3) 0.9373(2) 0.067 Uiso 1 calc R .
H8B H 0.7137(2) 0.7220(3) 1.0163(2) 0.067 Uiso 1 calc R .
C9 C 0.6986(3) 0.8972(3) 0.9487(3) 0.0986(15) Uani 1 d U .
H9A H 0.6799(3) 0.9423(3) 0.9967(3) 0.148 Uiso 1 calc R .
H9B H 0.6586(3) 0.9319(3) 0.8845(3) 0.148 Uiso 1 calc R .
H9C H 0.7727(3) 0.9084(3) 0.9637(3) 0.148 Uiso 1 calc R .
C10 C 0.8144(2) 0.6839(3) 0.8914(2) 0.0600(10) Uani 1 d U .
H10A H 0.8278(2) 0.6239(3) 0.8467(2) 0.072 Uiso 1 calc R .
H10B H 0.8256(2) 0.7713(3) 0.8725(2) 0.072 Uiso 1 calc R .
C11 C 0.8936(3) 0.6582(4) 0.9938(3) 0.106(2) Uani 1 d U .
H11A H 0.9638(3) 0.6685(4) 0.9954(3) 0.159 Uiso 1 calc R .
H11B H 0.8848(3) 0.5709(4) 1.0127(3) 0.159 Uiso 1 calc R .
H11C H 0.8826(3) 0.7186(4) 1.0386(3) 0.159 Uiso 1 calc R .
C12 C 0.6801(2) 0.5304(3) 0.8968(2) 0.0453(8) Uani 1 d U .
H12A H 0.7033(2) 0.4754(3) 0.8554(2) 0.054 Uiso 1 calc R .
H12B H 0.7234(2) 0.5094(3) 0.9646(2) 0.054 Uiso 1 calc R .
C13 C 0.5667(2) 0.4972(3) 0.8778(3) 0.0733(11) Uani 1 d U .
H13A H 0.5616(2) 0.4067(3) 0.8914(3) 0.110 Uiso 1 calc R .
H13B H 0.5232(2) 0.5150(3) 0.8103(3) 0.110 Uiso 1 calc R .
H13C H 0.5433(2) 0.5490(3) 0.9197(3) 0.110 Uiso 1 calc R .
C14 C 0.6318(2) 0.7115(3) 0.7746(2) 0.0606(9) Uani 1 d U .
H14A H 0.5588(2) 0.7133(3) 0.7686(2) 0.073 Uiso 1 calc R .
H14B H 0.6509(2) 0.7997(3) 0.7646(2) 0.073 Uiso 1 calc R .
C15 C 0.6382(3) 0.6281(4) 0.6943(2) 0.0960(14) Uani 1 d U .
H15A H 0.5921(3) 0.6622(4) 0.6318(2) 0.144 Uiso 1 calc R .
H15B H 0.6172(3) 0.5409(4) 0.7017(2) 0.144 Uiso 1 calc R .
H15C H 0.7096(3) 0.6275(4) 0.6977(2) 0.144 Uiso 1 calc R .

loop_
_atom_type_symbol
_atom_type_description
_atom_type_scat_dispersion_real
_atom_type_scat_dispersion_imag
_atom_type_scat_source
C C 0.0033 0.0016 'International Tables Vol C Tables 4.2.6.8 and 6.1.1.4'
H H 0.0000 0.0000 'International Tables Vol C Tables 4.2.6.8 and 6.1.1.4'
N N 0.0061 0.0033 'International Tables Vol C Tables 4.2.6.8 and 6.1.1.4'
O O 0.0106 0.0060 'International Tables Vol C Tables 4.2.6.8 and 6.1.1.4'
Cr Cr 0.3209 0.6236 'International Tables Vol C Tables 4.2.6.8 and 6.1.1.4'

loop_
_geom_angle_atom_site_label_1
_geom_angle_atom_site_label_2
_geom_angle_atom_site_label_3
_geom_angle
_geom_angle_site_symmetry_1
_geom_angle_site_symmetry_3
_geom_angle_publ_flag
C4 Cr1 C3 89.94(13) . . ?
C4 Cr1 C2 86.45(13) . . ?
C3 Cr1 C2 86.47(12) . . ?
C4 Cr1 C1 84.63(13) . . ?
C3 Cr1 C1 86.27(12) . . ?
C2 Cr1 C1 168.50(13) . . ?
C4 Cr1 O5 174.93(11) . . ?
C3 Cr1 O5 95.12(10) . . ?
C2 Cr1 O5 93.46(11) . . ?
C1 Cr1 O5 96.06(11) . . ?
C4 Cr1 N1 97.24(11) . . ?
C3 Cr1 N1 172.33(11) . . ?
C2 Cr1 N1 96.66(11) . . ?
C1 Cr1 N1 91.67(11) . . ?
O5 Cr1 N1 77.73(8) . . ?
C5 O5 Cr1 117.8(2) . . ?
C7 N1 C6 111.9(2) . . ?
C7 N1 Cr1 115.8(2) . . ?
C6 N1 Cr1 106.7(2) . . ?
C10 N2 C14 108.2(2) . . ?
C10 N2 C8 111.8(2) . . ?
C14 N2 C8 109.5(2) . . ?
C10 N2 C12 108.2(2) . . ?
C14 N2 C12 111.1(2) . . ?
C8 N2 C12 108.0(2) . . ?
O2 C2 Cr1 170.7(3) . . ?
O3 C3 Cr1 177.7(3) . . ?
O1 C1 Cr1 169.0(3) . . ?
O4 C4 Cr1 177.9(3) . . ?
O6 C5 O5 124.8(3) . . ?
O6 C5 C6 119.4(3) . . ?
O5 C5 C6 115.7(3) . . ?
N1 C6 C5 111.3(2) . . ?
C9 C8 N2 115.4(3) . . ?
C11 C10 N2 115.1(3) . . ?
C13 C12 N2 115.3(2) . . ?
C15 C14 N2 116.2(3) . . ?

loop_
_geom_bond_atom_site_label_1
_geom_bond_atom_site_label_2
_geom_bond_distance
_geom_bond_site_symmetry_2
_geom_bond_publ_flag
Cr1 C4 1.805(3) . ?
Cr1 C3 1.828(3) . ?
Cr1 C2 1.887(3) . ?
Cr1 C1 1.894(3) . ?
Cr1 O5 2.091(2) . ?
Cr1 N1 2.146(2) . ?
O2 C2 1.159(3) . ?
O3 C3 1.163(3) . ?
O1 C1 1.154(3) . ?
O4 C4 1.165(3) . ?
O5 C5 1.261(3) . ?
O6 C5 1.234(3) . ?
N1 C7 1.469(3) . ?
N1 C6 1.476(3) . ?
N2 C10 1.509(3) . ?
N2 C14 1.511(3) . ?
N2 C8 1.512(3) . ?
N2 C12 1.515(3) . ?
C5 C6 1.510(4) . ?
C8 C9 1.503(4) . ?
C10 C11 1.505(4) . ?
C12 C13 1.509(4) . ?
C14 C15 1.493(4) . ?
